data_2223476
loop_
_publ_author_name
'Best, Daniel'
'Jenkinson, Sarah F.'
'Thompson, Amber L.'
'Watkin, David J.'
'Wilson, Francis X.'
'Nash, Robert J.'
'Fleet, George W. J.'

_publ_section_title
;(2<i>S</i>,3<i>R</i>,4<i>R</i>,5<i>R</i>)-3,4-Dihydroxy-5-(hydroxymethyl)pyrrolidine-2-carboxylic
 acid
 [(2<i>S</i>,3<i>R</i>,4<i>R</i>,5<i>R</i>)-3,4-dihydroxy-5-(hydroxymethyl)proline]
;
_journal_coeditor_code LH2896
_journal_issue 10
_journal_name_full 'Acta Crystallographica Section E'
_journal_page_first o2418
_journal_page_last o2419
_journal_paper_doi 10.1107/S1600536809035636
_journal_volume 65
_journal_year 2009
_chemical_formula_iupac 'C6 H11 N O5'
_chemical_formula_moiety 'C6 H11 N1 O5'
_chemical_formula_sum 'C6 H11 N O5'
_chemical_formula_weight 177.16
_chemical_name_common
;
[(2<i>S</i>,3<i>R</i>,4<i>R</i>,5<i>R</i>)-3,4-dihydroxy-5-
(hydroxymethyl)proline]
;
_chemical_name_systematic
;
(2<i>S</i>,3<i>R</i>,4<i>R</i>,5<i>R</i>)-3,4-Dihydroxy-5-
(hydroxymethyl)pyrrolidine-2-carboxylic acid
;
_space_group_IT_number 1
_symmetry_cell_setting triclinic
_symmetry_space_group_name_Hall 'P 1'
_symmetry_space_group_name_H-M 'P 1'
_atom_sites_solution_hydrogens geom
_atom_sites_solution_primary direct
_audit_creation_method CRYSTALS_ver_12.90
_cell_angle_alpha 102.836(2)
_cell_angle_beta 104.776(2)
_cell_angle_gamma 102.8244(19)
_cell_formula_units_Z 1
_cell_length_a 5.4160(2)
_cell_length_b 5.8236(3)
_cell_length_c 6.6006(3)
_cell_measurement_reflns_used 696
_cell_measurement_temperature 150
_cell_measurement_theta_max 27
_cell_measurement_theta_min 5
_cell_volume 187.504(15)
_computing_cell_refinement 'DENZO/SCALEPACK (Otwinowski & Minor, 1997)'
_computing_data_collection 'COLLECT (Nonius, 2001).'
_computing_data_reduction 'DENZO/SCALEPACK (Otwinowski & Minor, 1997)'
_computing_molecular_graphics 'CAMERON (Watkin <i>et al.</i>,  1996)'
_computing_publication_material 'CRYSTALS (Betteridge <i>et al.</i>,  2003)'
_computing_structure_refinement 'CRYSTALS (Betteridge <i>et al.</i>,  2003)'
_computing_structure_solution 'SIR92 (Altomare <i>et al.</i>,  1994)'
_diffrn_ambient_temperature 150
_diffrn_measured_fraction_theta_full 0.982
_diffrn_measured_fraction_theta_max 0.975
_diffrn_measurement_device 'Nonius KappaCCD'
_diffrn_measurement_device_type area
_diffrn_measurement_method \w
_diffrn_radiation_monochromator graphite
_diffrn_radiation_type 'Mo K\a'
_diffrn_radiation_wavelength 0.71073
_diffrn_reflns_av_R_equivalents 0.025
_diffrn_reflns_limit_h_max 7
_diffrn_reflns_limit_h_min -7
_diffrn_reflns_limit_k_max 7
_diffrn_reflns_limit_k_min -6
_diffrn_reflns_limit_l_max 7
_diffrn_reflns_limit_l_min -8
_diffrn_reflns_number 2314
_diffrn_reflns_theta_full 26.636
_diffrn_reflns_theta_max 27.460
_diffrn_reflns_theta_min 5.620
_diffrn_standards_number 0
_exptl_absorpt_coefficient_mu 0.138
_exptl_absorpt_correction_T_max 0.99
_exptl_absorpt_correction_T_min 0.94
_exptl_absorpt_correction_type multi-scan
_exptl_absorpt_process_details '(DENZO/SCALEPACK; Otwinowski & Minor, 1997)'
_exptl_crystal_colour clear_pale_colourless
_exptl_crystal_density_diffrn 1.569
_exptl_crystal_density_method 'not measured'
_exptl_crystal_description plate
_exptl_crystal_F_000 94
_exptl_crystal_size_max 0.250
_exptl_crystal_size_mid 0.170
_exptl_crystal_size_min 0.060
_refine_diff_density_max 0.24
_refine_diff_density_min -0.17
_refine_ls_extinction_method None
_refine_ls_goodness_of_fit_ref 1.0000
_refine_ls_hydrogen_treatment constr
_refine_ls_matrix_type full
_refine_ls_number_parameters 109
_refine_ls_number_reflns 834
_refine_ls_number_restraints 3
_refine_ls_R_factor_all 0.0290
_refine_ls_R_factor_gt 0.0274
_refine_ls_shift/su_max 0.0000793
_refine_ls_shift/su_mean 6.0622234
_refine_ls_structure_factor_coef Fsqd
_refine_ls_weighting_details
;
 Method, part 1, Chebychev polynomial, (Watkin, 1994, Prince, 1982)
 [weight] = 1.0/[A~0~*T~0~(x)+A~1~*T~1~(x) ... +A~n-1~]*T~n-1~(x)]
 where A~i~ are the Chebychev coefficients listed below and x= Fcalc/Fmax
 Method = Robust Weighting (Prince, 1982)
 W = [weight] * [1-(deltaF/6*sigmaF)^2^]^2^
 A~i~ are:
 22.5 35.8 21.7 10.1 2.91
;
_refine_ls_weighting_scheme calc
_refine_ls_wR_factor_all 0.0660
_refine_ls_wR_factor_gt 0.0644
_refine_ls_wR_factor_ref 0.0660
_reflns_number_gt 814
_reflns_number_total 834
_reflns_threshold_expression I>2\s(I)
_cod_data_source_file lh2896.cif
_cod_data_source_block I
_cod_depositor_comments
;
The following automatic conversions were performed:

'_chemical_melting_point' value 'not measured' was changed to '?' -
the value is undefined or not given.

Automatic conversion script
Id: cif_fix_values 1646 2011-03-28 12:23:43Z adriana 

The following automatic conversions were performed:

'_chemical_melting_point' value 'not measured' was changed to '?' -
the value is undefined or not given.

Automatic conversion script
Id: cif_fix_values 1715 2011-07-08 13:25:40Z adriana 
;
_cod_original_formula_sum 'C6 H11 N1 O5'
_cod_database_code 2223476
_cod_database_fobs_code 2223476

loop_
_symmetry_equiv_pos_as_xyz
x,y,z

loop_
_atom_site_type_symbol
_atom_site_label
_atom_site_fract_x
_atom_site_fract_y
_atom_site_fract_z
_atom_site_U_iso_or_equiv
_atom_site_adp_type
_atom_site_occupancy
_atom_site_disorder_assembly
_atom_site_disorder_group
O O1 0.1323(3) 0.4021(3) 0.0397(3) 0.0170 Uani 1.0000 . .
C C2 0.3330(4) 0.5769(4) 0.1694(3) 0.0124 Uani 1.0000 . .
O O3 0.3285(3) 0.7782(3) 0.2816(3) 0.0161 Uani 1.0000 . .
C C4 0.6067(4) 0.5299(3) 0.1892(3) 0.0118 Uani 1.0000 . .
N N5 0.8297(3) 0.7483(3) 0.3462(3) 0.0120 Uani 1.0000 . .
C C6 0.8425(4) 0.7309(4) 0.5744(3) 0.0130 Uani 1.0000 . .
C C7 1.1277(4) 0.8313(4) 0.7284(3) 0.0167 Uani 1.0000 . .
O O8 1.2417(3) 1.0809(3) 0.7415(3) 0.0209 Uani 1.0000 . .
C C9 0.7092(4) 0.4584(4) 0.5443(3) 0.0150 Uani 1.0000 . .
C C10 0.6269(4) 0.3243(4) 0.2968(3) 0.0135 Uani 1.0000 . .
O O11 0.8192(3) 0.2063(3) 0.2544(3) 0.0229 Uani 1.0000 . .
O O12 0.4844(4) 0.4511(3) 0.6175(3) 0.0252 Uani 1.0000 . .
H H41 0.6365 0.4960 0.0477 0.0144 Uiso 1.0000 . .
H H61 0.7333 0.8262 0.6278 0.0169 Uiso 1.0000 . .
H H72 1.1284 0.8203 0.8747 0.0191 Uiso 1.0000 . .
H H71 1.2343 0.7354 0.6770 0.0194 Uiso 1.0000 . .
H H91 0.8360 0.3904 0.6257 0.0183 Uiso 1.0000 . .
H H101 0.4566 0.2013 0.2549 0.0154 Uiso 1.0000 . .
H H81 1.2048 1.1744 0.8368 0.0313 Uiso 1.0000 . .
H H51 0.7954 0.8869 0.3332 0.0177 Uiso 1.0000 . .
H H52 0.9817 0.7443 0.3204 0.0178 Uiso 1.0000 . .
H H111 0.8993 0.2734 0.1839 0.0347 Uiso 1.0000 . .
H H121 0.4206 0.3112 0.6224 0.0383 Uiso 1.0000 . .

loop_
_atom_site_aniso_label
_atom_site_aniso_U_11
_atom_site_aniso_U_22
_atom_site_aniso_U_33
_atom_site_aniso_U_12
_atom_site_aniso_U_13
_atom_site_aniso_U_23
O1 0.0115(7) 0.0187(7) 0.0178(7) 0.0024(5) 0.0034(5) 0.0030(6)
C2 0.0128(9) 0.0137(9) 0.0134(9) 0.0052(7) 0.0051(7) 0.0074(7)
O3 0.0153(7) 0.0148(7) 0.0210(7) 0.0075(6) 0.0074(5) 0.0057(6)
C4 0.0113(9) 0.0115(8) 0.0130(9) 0.0032(7) 0.0050(7) 0.0032(7)
N5 0.0123(8) 0.0098(7) 0.0150(8) 0.0039(6) 0.0052(6) 0.0042(6)
C6 0.0142(9) 0.0115(8) 0.0136(9) 0.0030(7) 0.0053(7) 0.0041(7)
C7 0.0154(9) 0.0161(9) 0.0152(9) 0.0013(8) 0.0023(7) 0.0042(8)
O8 0.0246(8) 0.0151(8) 0.0190(7) -0.0019(6) 0.0100(6) 0.0020(6)
C9 0.0173(10) 0.0130(9) 0.0165(10) 0.0042(7) 0.0066(8) 0.0067(7)
C10 0.0121(9) 0.0124(9) 0.0176(9) 0.0049(7) 0.0058(7) 0.0050(7)
O11 0.0280(8) 0.0223(8) 0.0356(9) 0.0180(7) 0.0218(7) 0.0179(7)
O12 0.0325(9) 0.0164(7) 0.0304(9) 0.0018(7) 0.0222(8) 0.0056(7)

loop_
_atom_type_symbol
_atom_type_scat_dispersion_real
_atom_type_scat_dispersion_imag
_atom_type_scat_source
C 0.0033 0.0016 'International Tables Vol C 4.2.6.8 and 6.1.1.4'
H 0.0000 0.0000 'International Tables Vol C 4.2.6.8 and 6.1.1.4'
N 0.0061 0.0033 'International Tables Vol C 4.2.6.8 and 6.1.1.4'
O 0.0106 0.0060 'International Tables Vol C 4.2.6.8 and 6.1.1.4'

loop_
_geom_angle_atom_site_label_1
_geom_angle_atom_site_label_2
_geom_angle_atom_site_label_3
_geom_angle_site_symmetry_1
_geom_angle_site_symmetry_2
_geom_angle_site_symmetry_3
_geom_angle
_geom_angle_publ_flag
O1 C2 O3 . . . 126.24(18) no
O1 C2 C4 . . . 115.43(17) no
O3 C2 C4 . . . 118.32(17) no
C2 C4 N5 . . . 110.92(15) no
C2 C4 C10 . . . 109.46(14) no
N5 C4 C10 . . . 103.55(15) no
C2 C4 H41 . . . 111.2 no
N5 C4 H41 . . . 108.5 no
C10 C4 H41 . . . 113.0 no
C4 N5 C6 . . . 106.33(14) no
C4 N5 H51 . . . 110.5 no
C6 N5 H51 . . . 109.1 no
C4 N5 H52 . . . 109.8 no
C6 N5 H52 . . . 111.2 no
H51 N5 H52 . . . 109.8 no
N5 C6 C7 . . . 110.92(15) no
N5 C6 C9 . . . 105.61(15) no
C7 C6 C9 . . . 114.30(16) no
N5 C6 H61 . . . 108.0 no
C7 C6 H61 . . . 109.9 no
C9 C6 H61 . . . 107.9 no
C6 C7 O8 . . . 111.22(16) no
C6 C7 H72 . . . 108.8 no
O8 C7 H72 . . . 109.4 no
C6 C7 H71 . . . 109.8 no
O8 C7 H71 . . . 108.5 no
H72 C7 H71 . . . 109.1 no
C7 O8 H81 . . . 110.0 no
C6 C9 C10 . . . 106.41(15) no
C6 C9 O12 . . . 106.33(16) no
C10 C9 O12 . . . 111.81(16) no
C6 C9 H91 . . . 110.0 no
C10 C9 H91 . . . 109.3 no
O12 C9 H91 . . . 112.7 no
C9 C10 C4 . . . 103.65(15) no
C9 C10 O11 . . . 109.89(16) no
C4 C10 O11 . . . 113.98(15) no
C9 C10 H101 . . . 108.3 no
C4 C10 H101 . . . 111.8 no
O11 C10 H101 . . . 109.0 no
C10 O11 H111 . . . 110.0 no
C9 O12 H121 . . . 109.5 no

loop_
_geom_bond_atom_site_label_1
_geom_bond_atom_site_label_2
_geom_bond_site_symmetry_1
_geom_bond_site_symmetry_2
_geom_bond_distance
_geom_bond_publ_flag
O1 C2 . . 1.264(3) no
C2 O3 . . 1.249(2) no
C2 C4 . . 1.545(2) no
C4 N5 . . 1.498(2) no
C4 C10 . . 1.532(3) no
C4 H41 . . 0.972 no
N5 C6 . . 1.517(2) no
N5 H51 . . 0.885 no
N5 H52 . . 0.886 no
C6 C7 . . 1.515(3) no
C6 C9 . . 1.535(3) no
C6 H61 . . 0.973 no
C7 O8 . . 1.421(2) no
C7 H72 . . 0.981 no
C7 H71 . . 0.959 no
O8 H81 . . 0.832 no
C9 C10 . . 1.545(3) no
C9 O12 . . 1.415(2) no
C9 H91 . . 0.972 no
C10 O11 . . 1.420(2) no
C10 H101 . . 0.963 no
O11 H111 . . 0.816 no
O12 H121 . . 0.823 no

loop_
_geom_hbond_atom_site_label_D
_geom_hbond_atom_site_label_H
_geom_hbond_atom_site_label_A
_geom_hbond_site_symmetry_D
_geom_hbond_site_symmetry_H
_geom_hbond_site_symmetry_A
_geom_hbond_distance_DH
_geom_hbond_distance_HA
_geom_hbond_distance_DA
_geom_hbond_angle_DHA
_geom_hbond_publ_flag
C7 H71 O12 . . 1_655 0.96 2.39 3.328(3) 166 no
C10 H101 O3 . . 1_545 0.96 2.47 3.199(3) 133 no
O8 H81 O1 . . 1_666 0.83 1.85 2.679(3) 175 yes
N5 H51 O11 . . 1_565 0.88 2.03 2.873(3) 160 yes
N5 H52 O3 . . 1_655 0.89 1.93 2.814(3) 173 yes
O11 H111 O1 . . 1_655 0.82 1.89 2.696(3) 170 yes
O12 H121 O8 . . 1_445 0.82 1.91 2.668(3) 154 yes

loop_
_cod_related_entry_id
_cod_related_entry_database
_cod_related_entry_code
1 ChemSpider 30655895
